data_7026805
loop_
_publ_author_name
'Yang, En-Cui'
'Liu, Zheng-Yu'
'Liu, Zhong-Yi'
'Zhao, Li-Na'
'Zhao, Xiao-Jun'

_publ_section_title
;
 Long-range ferromagnetic ordering in a 3D Cu(II)-tetracarboxylate
 framework assisted by an unprecedented bidentate \m2-O1,N4 hypoxanthine
 nucleobase.
;
_journal_issue 38
_journal_name_full 'Dalton transactions (Cambridge, England : 2003)'
_journal_page_first 8868
_journal_page_last 8871
_journal_paper_doi 10.1039/c0dt00717j
_journal_volume 39
_journal_year 2010
_chemical_formula_sum 'C12.5 H8 Cu2 N2 O10.5'
_chemical_formula_weight 481.29
_chemical_name_systematic
;
?
;
_space_group_IT_number 31
_symmetry_cell_setting orthorhombic
_symmetry_space_group_name_Hall 'P 2ac -2'
_symmetry_space_group_name_H-M 'P m n 21'
_atom_sites_solution_hydrogens geom
_atom_sites_solution_primary direct
_atom_sites_solution_secondary difmap
_audit_creation_method SHELXL-97
_cell_angle_alpha 90.00
_cell_angle_beta 90.00
_cell_angle_gamma 90.00
_cell_formula_units_Z 4
_cell_length_a 12.0693(5)
_cell_length_b 11.0441(5)
_cell_length_c 10.9609(5)
_cell_measurement_reflns_used 7380
_cell_measurement_temperature 296(2)
_cell_measurement_theta_max 27.92
_cell_measurement_theta_min 2.50
_cell_volume 1461.03(11)
_computing_cell_refinement 'Bruker SMART'
_computing_data_collection 'Bruker SMART'
_computing_data_reduction 'Bruker SAINT'
_computing_molecular_graphics 'Bruker SHELXTL'
_computing_publication_material 'Bruker SHELXTL'
_computing_structure_refinement 'SHELXL-97 (Sheldrick, 1997)'
_computing_structure_solution 'SHELXS-97 (Sheldrick, 1990)'
_diffrn_ambient_temperature 296(2)
_diffrn_measured_fraction_theta_full 0.999
_diffrn_measured_fraction_theta_max 0.999
_diffrn_measurement_device_type 'CCD area detector'
_diffrn_measurement_method 'phi and omega scans'
_diffrn_radiation_monochromator graphite
_diffrn_radiation_source 'fine-focus sealed tube'
_diffrn_radiation_type MoK\a
_diffrn_radiation_wavelength 0.71073
_diffrn_reflns_av_R_equivalents 0.0142
_diffrn_reflns_av_sigmaI/netI 0.0263
_diffrn_reflns_limit_h_max 14
_diffrn_reflns_limit_h_min -14
_diffrn_reflns_limit_k_max 9
_diffrn_reflns_limit_k_min -13
_diffrn_reflns_limit_l_max 13
_diffrn_reflns_limit_l_min -12
_diffrn_reflns_number 7267
_diffrn_reflns_theta_full 25.01
_diffrn_reflns_theta_max 25.01
_diffrn_reflns_theta_min 1.84
_exptl_absorpt_coefficient_mu 2.981
_exptl_absorpt_correction_T_max 0.6159
_exptl_absorpt_correction_T_min 0.5348
_exptl_absorpt_correction_type multi-scan
_exptl_absorpt_process_details sadabs
_exptl_crystal_colour blue
_exptl_crystal_density_diffrn 2.188
_exptl_crystal_density_meas ?
_exptl_crystal_density_method 'not measured'
_exptl_crystal_description block
_exptl_crystal_F_000 956
_exptl_crystal_size_max 0.24
_exptl_crystal_size_mid 0.22
_exptl_crystal_size_min 0.18
_refine_diff_density_max 0.465
_refine_diff_density_min -0.251
_refine_diff_density_rms 0.061
_refine_ls_abs_structure_details 'Flack H D (1983), Acta Cryst. A39, 876-881'
_refine_ls_abs_structure_Flack 0.069(11)
_refine_ls_extinction_coef 0.0067(4)
_refine_ls_extinction_expression Fc^*^=kFc[1+0.001xFc^2^\l^3^/sin(2\q)]^-1/4^
_refine_ls_extinction_method SHELXL
_refine_ls_goodness_of_fit_ref 1.050
_refine_ls_hydrogen_treatment constr
_refine_ls_matrix_type full
_refine_ls_number_parameters 272
_refine_ls_number_reflns 2673
_refine_ls_number_restraints 1
_refine_ls_restrained_S_all 1.050
_refine_ls_R_factor_all 0.0189
_refine_ls_R_factor_gt 0.0184
_refine_ls_shift/su_max 0.000
_refine_ls_shift/su_mean 0.000
_refine_ls_structure_factor_coef Fsqd
_refine_ls_weighting_details 'calc w=1/[\s^2^(Fo^2^)+(0.0202P)^2^+1.1904P] where P=(Fo^2^+2Fc^2^)/3'
_refine_ls_weighting_scheme calc
_refine_ls_wR_factor_gt 0.0500
_refine_ls_wR_factor_ref 0.0502
_reflns_number_gt 2628
_reflns_number_total 2673
_reflns_threshold_expression >2sigma(I)
_cod_data_source_file c0dt00717j.txt
_cod_data_source_block 80919c
_cod_depositor_comments
;
The following automatic conversions were performed:

'_symmetry_cell_setting' value 'Orthorhombic' changed to
'orthorhombic' according to
/home/saulius/struct/CIF-dictionaries/cif_core.dic dictionary named
'cif_core.dic' version 2.4.2 from 2011-04-26.

Automatic conversion script
Id: cif_fix_values 1891 2012-01-12 08:04:46Z andrius 

The following automatic conversions were performed:

'_exptl_crystal_density_meas' value 'none' was changed to '?' - the
value is perceived as not measured.

Automatic conversion script
Id: cif_fix_values 3008 2015-01-20 13:52:24Z robertas 
;
_cod_original_sg_symbol_H-M Pmn2(1)
_cod_original_formula_sum 'C12.50 H8 Cu2 N2 O10.50'
_cod_database_code 7026805

loop_
_symmetry_equiv_pos_as_xyz
'x, y, z'
'-x+1/2, -y, z+1/2'
'x+1/2, -y, z+1/2'
'-x, y, z'

loop_
_atom_site_label
_atom_site_type_symbol
_atom_site_fract_x
_atom_site_fract_y
_atom_site_fract_z
_atom_site_U_iso_or_equiv
_atom_site_adp_type
_atom_site_occupancy
_atom_site_symmetry_multiplicity
_atom_site_calc_flag
_atom_site_refinement_flags
Cu1 Cu 1.0000 0.54755(4) 0.30004(5) 0.01534(13) Uani 1 2 d S
Cu2 Cu 1.0000 0.08865(5) 0.42345(5) 0.01632(13) Uani 1 2 d S
Cu3 Cu 0.75632(3) 0.25022(3) 1.08038(5) 0.01618(10) Uani 1 1 d .
O1 O 1.0000 0.4071(3) 0.4448(3) 0.0254(8) Uani 1 2 d S
O2 O 0.89102(16) 0.15477(18) 0.3100(2) 0.0227(5) Uani 1 1 d .
O3 O 0.73452(19) 0.24432(19) 0.2550(2) 0.0194(6) Uani 1 1 d .
O4 O 0.88443(17) -0.02574(17) 0.4817(2) 0.0223(5) Uani 1 1 d .
O5 O 0.72650(17) -0.07385(17) 0.5745(2) 0.0187(5) Uani 1 1 d .
O6 O 0.76316(19) 0.25129(16) 0.9045(2) 0.0180(6) Uani 1 1 d .
O7 O 0.61022(19) 0.3558(2) 0.8811(2) 0.0303(6) Uani 1 1 d .
O8 O 0.6118(2) 0.53882(19) 0.7099(2) 0.0371(7) Uani 1 1 d .
O9 O 0.74846(17) 0.57435(17) 0.5833(3) 0.0207(5) Uani 1 1 d .
N1 N 1.0000 0.5108(4) 0.6267(4) 0.0330(10) Uani 1 2 d S
H1 H 1.0000 0.5787 0.5882 0.040 Uiso 1 2 calc SR
N2 N 1.0000 0.4226(4) 0.8222(4) 0.0372(11) Uani 1 2 d S
N3 N 1.0000 0.2033(4) 0.8059(4) 0.0266(8) Uani 1 2 d S
H3 H 1.0000 0.1844 0.8821 0.032 Uiso 1 2 calc SR
N4 N 1.0000 0.1818(3) 0.6037(3) 0.0196(8) Uani 1 2 d S
C1 C 1.0000 0.3169(5) 0.7580(4) 0.0248(10) Uani 1 2 d S
C2 C 1.0000 0.3029(4) 0.6336(4) 0.0178(9) Uani 1 2 d S
C3 C 1.0000 0.4061(4) 0.5581(4) 0.0216(10) Uani 1 2 d S
C4 C 1.0000 0.5145(5) 0.7491(6) 0.0481(16) Uani 1 2 d S
H4 H 1.0000 0.5908 0.7849 0.058 Uiso 1 2 calc SR
C5 C 1.0000 0.1252(4) 0.7095(4) 0.0214(10) Uani 1 2 d S
H5 H 1.0000 0.0414 0.7175 0.026 Uiso 1 2 calc SR
C6 C 0.7653(2) 0.2229(3) 0.4645(3) 0.0131(6) Uani 1 1 d .
C7 C 0.7621(2) 0.1319(3) 0.5528(3) 0.0138(7) Uani 1 1 d .
C8 C 0.7315(2) 0.1618(3) 0.6695(3) 0.0156(7) Uani 1 1 d .
H12 H 0.7268 0.1007 0.7277 0.019 Uiso 1 1 calc R
C9 C 0.7071(2) 0.2798(3) 0.7042(3) 0.0136(6) Uani 1 1 d .
C10 C 0.7075(2) 0.3713(3) 0.6154(2) 0.0121(6) Uani 1 1 d .
C11 C 0.7353(2) 0.3407(3) 0.4953(3) 0.0158(6) Uani 1 1 d .
H15 H 0.7337 0.4000 0.4351 0.019 Uiso 1 1 calc R
C12 C 0.8012(2) 0.2038(2) 0.3340(2) 0.0150(6) Uani 1 1 d .
C13 C 0.7940(2) 0.0017(3) 0.5319(3) 0.0153(6) Uani 1 1 d .
C14 C 0.6914(2) 0.3001(2) 0.8392(2) 0.0142(6) Uani 1 1 d .
C15 C 0.6866(3) 0.5038(3) 0.6392(3) 0.0153(6) Uani 1 1 d .
O10 O 0.5442(4) 0.2361(4) 0.1056(5) 0.0342(13) Uani 0.50 1 d P
O11 O 0.5000 0.7457(4) 0.5725(5) 0.0836(19) Uani 1 2 d S
O12 O 0.0000 0.8399(6) 0.8305(5) 0.0887(19) Uani 1 2 d S
O13 O 0.0000 -0.0121(5) 0.0290(8) 0.112(3) Uani 1 2 d S

loop_
_atom_site_aniso_label
_atom_site_aniso_U_11
_atom_site_aniso_U_22
_atom_site_aniso_U_33
_atom_site_aniso_U_23
_atom_site_aniso_U_13
_atom_site_aniso_U_12
Cu1 0.0155(2) 0.0162(3) 0.0142(3) 0.0009(2) 0.000 0.000
Cu2 0.0166(3) 0.0171(3) 0.0153(3) 0.0016(2) 0.000 0.000
Cu3 0.0305(2) 0.00929(17) 0.00870(17) 0.00017(13) -0.00377(17) 0.00080(14)
O1 0.0315(17) 0.0250(17) 0.020(2) 0.0043(13) 0.000 0.000
O2 0.0214(11) 0.0320(12) 0.0147(10) 0.0001(10) 0.0014(10) 0.0077(9)
O3 0.0251(12) 0.0225(14) 0.0105(13) 0.0008(8) -0.0013(10) 0.0022(9)
O4 0.0220(11) 0.0128(10) 0.0321(12) -0.0028(9) 0.0062(10) 0.0002(8)
O5 0.0260(11) 0.0106(10) 0.0195(11) 0.0010(10) 0.0088(11) -0.0007(8)
O6 0.0246(13) 0.0177(14) 0.0116(14) -0.0009(8) -0.0012(9) 0.0060(8)
O7 0.0261(13) 0.0491(15) 0.0157(12) -0.0044(10) 0.0003(9) 0.0164(11)
O8 0.0467(15) 0.0132(11) 0.0513(17) -0.0018(11) 0.0351(13) 0.0002(11)
O9 0.0313(12) 0.0099(10) 0.0208(11) 0.0015(11) 0.0097(10) -0.0018(9)
N1 0.044(3) 0.022(2) 0.033(2) 0.0003(18) 0.000 0.000
N2 0.056(3) 0.033(2) 0.022(3) -0.0026(19) 0.000 0.000
N3 0.028(2) 0.037(2) 0.0143(19) 0.0094(19) 0.000 0.000
N4 0.0178(18) 0.021(2) 0.020(2) -0.0011(15) 0.000 0.000
C1 0.022(2) 0.033(3) 0.020(2) -0.001(2) 0.000 0.000
C2 0.013(2) 0.023(2) 0.018(2) -0.0006(19) 0.000 0.000
C3 0.017(2) 0.023(2) 0.024(3) 0.0007(19) 0.000 0.000
C4 0.075(4) 0.030(3) 0.040(3) -0.017(3) 0.000 0.000
C5 0.025(2) 0.018(2) 0.022(3) 0.0069(19) 0.000 0.000
C6 0.0184(14) 0.0108(14) 0.0099(16) -0.0003(12) -0.0024(11) -0.0029(12)
C7 0.0153(14) 0.0132(16) 0.0130(17) -0.0003(12) -0.0029(11) -0.0025(11)
C8 0.0180(15) 0.0142(17) 0.0145(17) 0.0025(13) -0.0010(12) 0.0001(11)
C9 0.0155(15) 0.0133(14) 0.0121(16) 0.0008(12) -0.0005(12) -0.0024(12)
C10 0.0117(14) 0.0121(14) 0.0124(15) 0.0015(11) 0.0010(10) 0.0006(11)
C11 0.0201(14) 0.0138(16) 0.0133(17) 0.0037(12) 0.0008(12) -0.0002(12)
C12 0.0200(16) 0.0122(15) 0.0129(16) 0.0007(11) 0.0003(11) -0.0025(12)
C13 0.0220(15) 0.0135(15) 0.0103(14) -0.0009(11) -0.0028(12) 0.0023(12)
C14 0.0192(15) 0.0093(14) 0.0140(16) 0.0002(11) 0.0005(11) -0.0009(11)
C15 0.0223(16) 0.0120(14) 0.0115(14) -0.0004(11) -0.0004(12) 0.0011(12)
O10 0.041(3) 0.022(2) 0.040(4) -0.003(2) -0.002(2) 0.0025(18)
O11 0.183(6) 0.039(3) 0.029(2) 0.007(2) 0.000 0.000
O12 0.094(4) 0.116(5) 0.056(4) -0.016(3) 0.000 0.000
O13 0.039(3) 0.083(4) 0.215(9) -0.085(5) 0.000 0.000

loop_
_atom_type_symbol
_atom_type_description
_atom_type_scat_dispersion_real
_atom_type_scat_dispersion_imag
_atom_type_scat_source
C C 0.0033 0.0016 'International Tables Vol C Tables 4.2.6.8 and 6.1.1.4'
H H 0.0000 0.0000 'International Tables Vol C Tables 4.2.6.8 and 6.1.1.4'
N N 0.0061 0.0033 'International Tables Vol C Tables 4.2.6.8 and 6.1.1.4'
O O 0.0106 0.0060 'International Tables Vol C Tables 4.2.6.8 and 6.1.1.4'
Cu Cu 0.3201 1.2651 'International Tables Vol C Tables 4.2.6.8 and 6.1.1.4'

loop_
_geom_angle_atom_site_label_1
_geom_angle_atom_site_label_2
_geom_angle_atom_site_label_3
_geom_angle
_geom_angle_site_symmetry_1
_geom_angle_site_symmetry_3
O7 Cu1 O7 87.54(15) 3_564 2_664
O7 Cu1 O8 175.46(10) 3_564 2_664
O7 Cu1 O8 91.55(11) 2_664 2_664
O7 Cu1 O8 91.55(11) 3_564 3_564
O7 Cu1 O8 175.46(10) 2_664 3_564
O8 Cu1 O8 89.01(16) 2_664 3_564
O7 Cu1 O1 93.31(9) 3_564 .
O7 Cu1 O1 93.31(9) 2_664 .
O8 Cu1 O1 91.18(9) 2_664 .
O8 Cu1 O1 91.18(9) 3_564 .
O2 Cu2 O2 84.72(12) . 4_755
O2 Cu2 O4 88.26(9) . .
O2 Cu2 O4 156.28(9) 4_755 .
O2 Cu2 O4 156.28(9) . 4_755
O2 Cu2 O4 88.26(9) 4_755 4_755
O4 Cu2 O4 89.16(12) . 4_755
O2 Cu2 N4 113.12(9) . .
O2 Cu2 N4 113.11(9) 4_755 .
O4 Cu2 N4 90.48(9) . .
O4 Cu2 N4 90.48(9) 4_755 .
O6 Cu3 O3 174.40(11) . 1_556
O6 Cu3 O9 90.67(10) . 2_665
O3 Cu3 O9 90.76(11) 1_556 2_665
O6 Cu3 O5 88.20(9) . 2_655
O3 Cu3 O5 90.78(10) 1_556 2_655
O9 Cu3 O5 175.53(10) 2_665 2_655
C3 O1 Cu1 136.2(3) . .
C12 O2 Cu2 128.1(2) . .
C12 O3 Cu3 127.1(2) . 1_554
C13 O4 Cu2 126.55(19) . .
C13 O5 Cu3 127.2(2) . 2_654
C14 O6 Cu3 123.2(2) . .
C14 O7 Cu1 130.4(2) . 2_665
C15 O8 Cu1 132.1(2) . 2_665
C15 O9 Cu3 128.2(2) . 2_664
C4 N1 C3 124.8(5) . .
C4 N1 H1 117.6 . .
C3 N1 H1 117.6 . .
C4 N2 C1 110.7(5) . .
C1 N3 C5 106.5(4) . .
C1 N3 H3 126.8 . .
C5 N3 H3 126.8 . .
C5 N4 C2 104.6(4) . .
C5 N4 Cu2 124.2(3) . .
C2 N4 Cu2 131.2(3) . .
N3 C1 N2 126.2(5) . .
N3 C1 C2 106.3(4) . .
N2 C1 C2 127.5(5) . .
C1 C2 N4 110.2(4) . .
C1 C2 C3 119.5(4) . .
N4 C2 C3 130.3(4) . .
O1 C3 N1 122.5(4) . .
O1 C3 C2 126.5(4) . .
N1 C3 C2 111.0(4) . .
N2 C4 N1 126.5(5) . .
N2 C4 H4 116.7 . .
N1 C4 H4 116.7 . .
N4 C5 N3 112.5(4) . .
N4 C5 H5 123.8 . .
N3 C5 H5 123.8 . .
C11 C6 C7 119.8(3) . .
C11 C6 C12 115.8(3) . .
C7 C6 C12 124.4(3) . .
C8 C7 C6 118.7(3) . .
C8 C7 C13 116.1(3) . .
C6 C7 C13 125.1(3) . .
C7 C8 C9 122.5(3) . .
C7 C8 H12 118.7 . .
C9 C8 H12 118.7 . .
C8 C9 C10 119.1(3) . .
C8 C9 C14 115.7(3) . .
C10 C9 C14 125.0(3) . .
C11 C10 C9 118.6(3) . .
C11 C10 C15 115.9(3) . .
C9 C10 C15 125.4(3) . .
C6 C11 C10 121.1(3) . .
C6 C11 H15 119.5 . .
C10 C11 H15 119.5 . .
O2 C12 O3 124.4(3) . .
O2 C12 C6 120.9(3) . .
O3 C12 C6 114.7(3) . .
O5 C13 O4 124.3(3) . .
O5 C13 C7 114.4(3) . .
O4 C13 C7 121.2(3) . .
O7 C14 O6 123.3(3) . .
O7 C14 C9 122.3(3) . .
O6 C14 C9 114.3(3) . .
O9 C15 O8 123.1(3) . .
O9 C15 C10 115.0(3) . .
O8 C15 C10 121.9(3) . .

loop_
_geom_bond_atom_site_label_1
_geom_bond_atom_site_label_2
_geom_bond_distance
_geom_bond_site_symmetry_2
Cu1 O7 1.923(2) 3_564
Cu1 O7 1.923(2) 2_664
Cu1 O8 1.925(2) 2_664
Cu1 O8 1.925(2) 3_564
Cu1 O1 2.219(3) .
Cu2 O2 1.952(2) .
Cu2 O2 1.952(2) 4_755
Cu2 O4 1.987(2) .
Cu2 O4 1.987(2) 4_755
Cu2 N4 2.227(4) .
Cu3 O6 1.929(3) .
Cu3 O3 1.933(3) 1_556
Cu3 O9 1.939(2) 2_665
Cu3 O5 1.960(2) 2_655
O1 C3 1.242(6) .
O2 C12 1.240(4) .
O3 C12 1.264(4) .
O3 Cu3 1.933(3) 1_554
O4 C13 1.259(4) .
O5 C13 1.256(4) .
O5 Cu3 1.960(2) 2_654
O6 C14 1.246(4) .
O7 C14 1.245(3) .
O7 Cu1 1.923(2) 2_665
O8 C15 1.251(4) .
O8 Cu1 1.925(2) 2_665
O9 C15 1.241(4) .
O9 Cu3 1.939(2) 2_664
N1 C4 1.342(7) .
N1 C3 1.380(6) .
N1 H1 0.8600 .
N2 C4 1.294(8) .
N2 C1 1.363(7) .
N3 C1 1.360(6) .
N3 C5 1.365(6) .
N3 H3 0.8600 .
N4 C5 1.317(6) .
N4 C2 1.377(6) .
C1 C2 1.373(6) .
C2 C3 1.408(6) .
C4 H4 0.9300 .
C5 H5 0.9300 .
C6 C11 1.392(4) .
C6 C7 1.395(4) .
C6 C12 1.509(4) .
C7 C8 1.372(5) .
C7 C13 1.506(4) .
C8 C9 1.389(4) .
C8 H12 0.9300 .
C9 C10 1.402(4) .
C9 C14 1.509(4) .
C10 C11 1.401(4) .
C10 C15 1.507(4) .
C11 H15 0.9300 .
O10 O10 1.066(10) 4_655

loop_
_geom_torsion_atom_site_label_1
_geom_torsion_atom_site_label_2
_geom_torsion_atom_site_label_3
_geom_torsion_atom_site_label_4
_geom_torsion
_geom_torsion_site_symmetry_1
O7 Cu1 O1 C3 43.86(7) 3_564
O7 Cu1 O1 C3 -43.86(7) 2_664
O8 Cu1 O1 C3 -135.48(8) 2_664
O8 Cu1 O1 C3 135.48(8) 3_564
O2 Cu2 O2 C12 -142.0(2) 4_755
O4 Cu2 O2 C12 60.6(2) .
O4 Cu2 O2 C12 144.6(2) 4_755
N4 Cu2 O2 C12 -29.1(3) .
O2 Cu2 O4 C13 -61.9(3) .
O2 Cu2 O4 C13 -134.6(3) 4_755
O4 Cu2 O4 C13 141.7(2) 4_755
N4 Cu2 O4 C13 51.2(3) .
O3 Cu3 O6 C14 47.3(10) 1_556
O9 Cu3 O6 C14 -57.5(2) 2_665
O5 Cu3 O6 C14 126.8(2) 2_655
O2 Cu2 N4 C5 132.90(7) .
O2 Cu2 N4 C5 -132.90(7) 4_755
O4 Cu2 N4 C5 44.58(6) .
O4 Cu2 N4 C5 -44.58(6) 4_755
O2 Cu2 N4 C2 -47.10(7) .
O2 Cu2 N4 C2 47.10(7) 4_755
O4 Cu2 N4 C2 -135.42(6) .
O4 Cu2 N4 C2 135.42(6) 4_755
C5 N3 C1 N2 180.000(2) .
C5 N3 C1 C2 0.000(1) .
C4 N2 C1 N3 180.000(2) .
C4 N2 C1 C2 0.000(2) .
N3 C1 C2 N4 0.000(1) .
N2 C1 C2 N4 180.000(2) .
N3 C1 C2 C3 180.000(2) .
N2 C1 C2 C3 0.000(2) .
C5 N4 C2 C1 0.000(1) .
Cu2 N4 C2 C1 180.000(1) .
C5 N4 C2 C3 180.000(1) .
Cu2 N4 C2 C3 0.000(2) .
Cu1 O1 C3 N1 0.000(2) .
Cu1 O1 C3 C2 180.000(1) .
C4 N1 C3 O1 180.000(2) .
C4 N1 C3 C2 0.000(2) .
C1 C2 C3 O1 180.000(1) .
N4 C2 C3 O1 0.000(2) .
C1 C2 C3 N1 0.000(2) .
N4 C2 C3 N1 180.000(1) .
C1 N2 C4 N1 0.000(2) .
C3 N1 C4 N2 0.000(3) .
C2 N4 C5 N3 0.000(1) .
Cu2 N4 C5 N3 180.000(1) .
C1 N3 C5 N4 0.000(1) .
C11 C6 C7 C8 -1.4(4) .
C12 C6 C7 C8 177.8(3) .
C11 C6 C7 C13 -179.1(3) .
C12 C6 C7 C13 0.1(5) .
C6 C7 C8 C9 -2.2(5) .
C13 C7 C8 C9 175.6(3) .
C7 C8 C9 C10 3.8(4) .
C7 C8 C9 C14 -171.3(3) .
C8 C9 C10 C11 -1.6(4) .
C14 C9 C10 C11 173.0(3) .
C8 C9 C10 C15 -177.9(3) .
C14 C9 C10 C15 -3.3(5) .
C7 C6 C11 C10 3.5(4) .
C12 C6 C11 C10 -175.8(3) .
C9 C10 C11 C6 -1.9(4) .
C15 C10 C11 C6 174.7(3) .
Cu2 O2 C12 O3 -179.8(2) .
Cu2 O2 C12 C6 2.2(4) .
Cu3 O3 C12 O2 -3.9(4) 1_554
Cu3 O3 C12 C6 174.22(19) 1_554
C11 C6 C12 O2 126.9(3) .
C7 C6 C12 O2 -52.3(4) .
C11 C6 C12 O3 -51.3(4) .
C7 C6 C12 O3 129.5(3) .
Cu3 O5 C13 O4 2.2(4) 2_654
Cu3 O5 C13 C7 -173.8(2) 2_654
Cu2 O4 C13 O5 -175.2(2) .
Cu2 O4 C13 C7 0.6(4) .
C8 C7 C13 O5 48.4(4) .
C6 C7 C13 O5 -133.9(3) .
C8 C7 C13 O4 -127.8(3) .
C6 C7 C13 O4 49.9(4) .
Cu1 O7 C14 O6 172.1(2) 2_665
Cu1 O7 C14 C9 -11.7(4) 2_665
Cu3 O6 C14 O7 2.2(4) .
Cu3 O6 C14 C9 -174.36(19) .
C8 C9 C14 O7 -131.0(3) .
C10 C9 C14 O7 54.3(4) .
C8 C9 C14 O6 45.6(4) .
C10 C9 C14 O6 -129.2(3) .
Cu3 O9 C15 O8 -3.8(5) 2_664
Cu3 O9 C15 C10 176.0(2) 2_664
Cu1 O8 C15 O9 176.0(2) 2_665
Cu1 O8 C15 C10 -3.7(5) 2_665
C11 C10 C15 O9 -38.0(4) .
C9 C10 C15 O9 138.3(3) .
C11 C10 C15 O8 141.7(3) .
C9 C10 C15 O8 -42.0(4) .
